data_1527659
loop_
_publ_author_name
'Kniep, R.'
'Rabenau, A.'
'Mootz, D.'

_publ_section_title
;
 Zur Kenntnis der Subhalogenide des Tellurs
;
_journal_name_full 'Zeitschrift fuer Anorganische und Allgemeine Chemie'
_journal_page_first 17
_journal_page_last 38
_journal_volume 422
_journal_year 1976
_chemical_formula_sum 'I Te'
_chemical_name_systematic 'Te I'
_space_group_IT_number 12
_symmetry_space_group_name_Hall '-C 2y'
_symmetry_space_group_name_H-M 'C 1 2/m 1'
_cell_angle_alpha 90
_cell_angle_beta 128.09
_cell_angle_gamma 90
_cell_formula_units_Z 8
_cell_length_a 15.383
_cell_length_b 4.182
_cell_length_c 11.999
_cell_volume 607.531
_citation_journal_id_ASTM ZAACAB
_cod_data_source_file Kniep_ZAACAB_1976_567.cif
_cod_data_source_block I1Te1
_cod_original_formula_sum 'I1 Te1'
_cod_database_code 1527659

loop_
_symmetry_equiv_pos_as_xyz
x,y,z
-x,y,-z
-x,-y,-z
x,-y,z
x+1/2,y+1/2,z
-x+1/2,y+1/2,-z
-x+1/2,-y+1/2,-z
x+1/2,-y+1/2,z

loop_
_atom_site_label
_atom_site_type_symbol
_atom_site_fract_x
_atom_site_fract_y
_atom_site_fract_z
_atom_site_occupancy
_atom_site_U_iso_or_equiv
I1 I-1 0.15374 0.5 0.18251 1 0.0
Te2 Te+1 0.42917 0.5 0.16817 1 0.0
I2 I-1 0.61073 0.5 0.44839 1 0.0
Te1 Te+1 0.30659 0 0.18592 1 0.0
